data_7218503
loop_
_publ_author_name
'Stratford, Samuel A.'
'Arhangelskis, Mihails'
'Bu\<car, Dejan-Kre\<simir'
'Jones, William'

_publ_section_title
;
 Solid-state photoreactivity of 9-substituted acridizinium bromide salts
;
_journal_issue 47
_journal_name_full CrystEngComm
_journal_page_first 10830
_journal_paper_doi 10.1039/C4CE01622J
_journal_volume 16
_journal_year 2014
_chemical_formula_moiety 'C14 H12 N 1+, Br 1-, H2 O'
_chemical_formula_sum 'C14 H14 Br N O'
_chemical_formula_weight 292.17
_space_group_IT_number 2
_symmetry_cell_setting triclinic
_symmetry_space_group_name_Hall '-P 1'
_symmetry_space_group_name_H-M 'P -1'
_atom_sites_solution_hydrogens geom
_atom_sites_solution_primary direct
_atom_sites_solution_secondary difmap
_audit_creation_date 2013-07-14T19:15:35-00:00
_audit_creation_method 'WinGX routine CIF_UPDATE'
_cell_angle_alpha 68.967(7)
_cell_angle_beta 70.925(6)
_cell_angle_gamma 83.339(6)
_cell_formula_units_Z 2
_cell_length_a 7.7990(10)
_cell_length_b 9.585(2)
_cell_length_c 9.664(2)
_cell_measurement_reflns_used 15094
_cell_measurement_temperature 298(2)
_cell_measurement_theta_max 25.35
_cell_measurement_theta_min 1.00
_cell_volume 637.3(2)
_computing_cell_refinement 'HKL Scalepack (Otwinowski & Minor 1997)'
_computing_data_collection 'Collect (Nonius B.V. 1998)'
_computing_data_reduction
;
 HKL Denzo and Scalepack (Otwinowski & Minor 1997)
;
_computing_structure_refinement 'SHELXL-97 (Sheldrick, 2008)'
_diffrn_ambient_temperature 298(2)
_diffrn_measured_fraction_theta_full 0.969
_diffrn_measured_fraction_theta_max 0.969
_diffrn_measurement_device_type 'Nonius Kappa CCD'
_diffrn_measurement_method 'Thin slice \w and \f scans'
_diffrn_radiation_monochromator graphite
_diffrn_radiation_source 'fine-focus sealed tube'
_diffrn_radiation_type MoK\a
_diffrn_radiation_wavelength 0.7107
_diffrn_reflns_av_R_equivalents 0.0712
_diffrn_reflns_av_sigmaI/netI 0.0755
_diffrn_reflns_limit_h_max 9
_diffrn_reflns_limit_h_min -9
_diffrn_reflns_limit_k_max 10
_diffrn_reflns_limit_k_min -11
_diffrn_reflns_limit_l_max 11
_diffrn_reflns_limit_l_min -11
_diffrn_reflns_number 5002
_diffrn_reflns_theta_full 25.03
_diffrn_reflns_theta_max 25.03
_diffrn_reflns_theta_min 3.04
_exptl_absorpt_coefficient_mu 3.208
_exptl_absorpt_correction_T_max 0.8066
_exptl_absorpt_correction_T_min 0.5959
_exptl_absorpt_correction_type multi-scan
_exptl_absorpt_process_details
;
multi-scan from symmetry-related measurements 
 Sortav (Blessing 1995)
;
_exptl_crystal_colour yellow
_exptl_crystal_density_diffrn 1.523
_exptl_crystal_density_method 'not measured'
_exptl_crystal_description prism
_exptl_crystal_F_000 296
_exptl_crystal_size_max 0.18
_exptl_crystal_size_mid 0.14
_exptl_crystal_size_min 0.07
_refine_diff_density_max 0.718
_refine_diff_density_min -0.499
_refine_diff_density_rms 0.079
_refine_ls_extinction_method none
_refine_ls_goodness_of_fit_ref 1.002
_refine_ls_hydrogen_treatment mixed
_refine_ls_matrix_type full
_refine_ls_number_parameters 161
_refine_ls_number_reflns 2188
_refine_ls_number_restraints 2
_refine_ls_restrained_S_all 1.002
_refine_ls_R_factor_all 0.0936
_refine_ls_R_factor_gt 0.0611
_refine_ls_shift/su_max 0.000
_refine_ls_shift/su_mean 0.000
_refine_ls_structure_factor_coef Fsqd
_refine_ls_weighting_details 'calc w=1/[\s^2^(Fo^2^)+(0.0954P)^2^+0.0000P] where P=(Fo^2^+2Fc^2^)/3'
_refine_ls_weighting_scheme calc
_refine_ls_wR_factor_gt 0.1552
_refine_ls_wR_factor_ref 0.1689
_reflns_number_gt 1429
_reflns_number_total 2188
_reflns_threshold_expression >2\s(I)
_cod_data_source_file c4ce01622j2.cif
_cod_data_source_block 9-CH3
_cod_depositor_comments 'Adding full bibliography for 7218498--7218505.cif.'
_cod_database_code 7218503

loop_
_symmetry_equiv_pos_as_xyz
'x, y, z'
'-x, -y, -z'

loop_
_atom_site_label
_atom_site_type_symbol
_atom_site_fract_x
_atom_site_fract_y
_atom_site_fract_z
_atom_site_U_iso_or_equiv
_atom_site_adp_type
_atom_site_occupancy
_atom_site_symmetry_multiplicity
_atom_site_calc_flag
_atom_site_refinement_flags
N1 N 0.4010(6) 0.1603(6) 0.8037(5) 0.0680(12) Uani 1 1 d .
C7 C 0.2287(9) -0.2130(8) 0.8846(8) 0.0849(18) Uani 1 1 d .
H7 H 0.2722 -0.2227 0.7867 0.102 Uiso 1 1 calc R
C6 C 0.3652(7) 0.0343(7) 0.7859(6) 0.0718(15) Uani 1 1 d .
H6 H 0.4112 0.0258 0.6875 0.086 Uiso 1 1 calc R
C8 C 0.1316(8) -0.3240(7) 1.0068(8) 0.0819(17) Uani 1 1 d .
H8 H 0.1102 -0.4097 0.9911 0.098 Uiso 1 1 calc R
C4 C 0.5077(8) 0.2749(8) 0.6766(7) 0.0824(18) Uani 1 1 d .
H4 H 0.5530 0.2637 0.5794 0.099 Uiso 1 1 calc R
C3 C 0.5449(9) 0.3992(8) 0.6932(8) 0.0878(19) Uani 1 1 d .
H3 H 0.6149 0.4740 0.6078 0.105 Uiso 1 1 calc R
C13 C 0.2654(7) -0.0806(6) 0.9045(6) 0.0667(14) Uani 1 1 d .
C1 C 0.3792(8) 0.3083(7) 0.9632(7) 0.0749(15) Uani 1 1 d .
H1 H 0.3362 0.3213 1.0596 0.090 Uiso 1 1 calc R
C9 C 0.0597(8) -0.3161(7) 1.1597(7) 0.0742(15) Uani 1 1 d .
C14 C 0.1937(7) -0.0704(7) 1.0585(6) 0.0655(14) Uani 1 1 d .
C12 C 0.3378(7) 0.1728(7) 0.9510(6) 0.0667(14) Uani 1 1 d .
C2 C 0.4781(9) 0.4176(8) 0.8402(8) 0.0892(19) Uani 1 1 d .
H2 H 0.5026 0.5049 0.8516 0.107 Uiso 1 1 calc R
C10 C 0.0932(8) -0.1902(7) 1.1810(7) 0.0723(15) Uani 1 1 d .
H10 H 0.0479 -0.1836 1.2802 0.087 Uiso 1 1 calc R
C11 C 0.2358(7) 0.0589(6) 1.0734(6) 0.0658(14) Uani 1 1 d .
H11 H 0.1928 0.0691 1.1711 0.079 Uiso 1 1 calc R
C15 C -0.0443(10) -0.4464(8) 1.2937(8) 0.097(2) Uani 1 1 d .
H15A H -0.1022 -0.4159 1.3825 0.145 Uiso 1 1 calc R
H15B H 0.0378 -0.5270 1.3196 0.145 Uiso 1 1 calc R
H15C H -0.1346 -0.4790 1.2642 0.145 Uiso 1 1 calc R
O1 O 0.8379(9) 0.1596(8) 0.4539(9) 0.132(2) Uani 1 1 d D
H2O H 0.946(7) 0.147(13) 0.457(15) 0.197 Uiso 1 1 d D
H1O H 0.832(17) 0.068(5) 0.462(15) 0.197 Uiso 1 1 d D
Br1 Br 0.28330(8) 0.20318(7) 0.40594(7) 0.0871(4) Uani 1 1 d .

loop_
_atom_site_aniso_label
_atom_site_aniso_U_11
_atom_site_aniso_U_22
_atom_site_aniso_U_33
_atom_site_aniso_U_23
_atom_site_aniso_U_13
_atom_site_aniso_U_12
N1 0.062(3) 0.093(3) 0.053(3) -0.029(2) -0.022(2) 0.010(2)
C7 0.080(4) 0.117(5) 0.078(4) -0.053(4) -0.033(3) 0.012(4)
C6 0.065(3) 0.103(5) 0.056(3) -0.038(3) -0.023(3) 0.016(3)
C8 0.077(4) 0.094(5) 0.093(5) -0.049(4) -0.035(4) 0.008(3)
C4 0.065(3) 0.120(6) 0.058(3) -0.027(4) -0.018(3) 0.005(3)
C3 0.084(4) 0.103(5) 0.077(4) -0.024(4) -0.029(3) -0.010(4)
C13 0.068(3) 0.084(4) 0.060(3) -0.032(3) -0.030(3) 0.012(3)
C1 0.077(4) 0.087(4) 0.063(3) -0.025(3) -0.025(3) -0.001(3)
C9 0.063(3) 0.089(4) 0.078(4) -0.030(3) -0.034(3) 0.010(3)
C14 0.062(3) 0.086(4) 0.057(3) -0.031(3) -0.028(3) 0.018(3)
C12 0.061(3) 0.091(4) 0.053(3) -0.030(3) -0.021(3) 0.009(3)
C2 0.096(5) 0.096(5) 0.088(5) -0.029(4) -0.045(4) -0.006(4)
C10 0.072(3) 0.088(4) 0.059(3) -0.024(3) -0.027(3) 0.008(3)
C11 0.067(3) 0.084(4) 0.058(3) -0.033(3) -0.026(3) 0.009(3)
C15 0.099(5) 0.098(5) 0.099(5) -0.034(4) -0.039(4) 0.005(4)
O1 0.115(4) 0.133(5) 0.172(6) -0.068(4) -0.066(5) 0.023(4)
Br1 0.0859(5) 0.1093(6) 0.0672(5) -0.0329(4) -0.0215(3) -0.0010(4)

loop_
_atom_type_symbol
_atom_type_description
_atom_type_scat_dispersion_real
_atom_type_scat_dispersion_imag
_atom_type_scat_source
C C 0.0033 0.0016 'International Tables Vol C Tables 4.2.6.8 and 6.1.1.4'
H H 0 0 'International Tables Vol C Tables 4.2.6.8 and 6.1.1.4'
O O 0.0106 0.006 'International Tables Vol C Tables 4.2.6.8 and 6.1.1.4'
N N 0.0061 0.0033 'International Tables Vol C Tables 4.2.6.8 and 6.1.1.4'
Br Br -0.2901 2.4595 'International Tables Vol C Tables 4.2.6.8 and 6.1.1.4'

loop_
_geom_angle_atom_site_label_1
_geom_angle_atom_site_label_2
_geom_angle_atom_site_label_3
_geom_angle
C6 N1 C12 119.1(5)
C6 N1 C4 120.6(5)
C12 N1 C4 120.2(5)
C8 C7 C13 120.2(6)
C8 C7 H7 119.9
C13 C7 H7 119.9
N1 C6 C13 123.3(5)
N1 C6 H6 118.4
C13 C6 H6 118.4
C7 C8 C9 122.9(6)
C7 C8 H8 118.6
C9 C8 H8 118.6
C3 C4 N1 121.1(6)
C3 C4 H4 119.5
N1 C4 H4 119.5
C4 C3 C2 120.2(6)
C4 C3 H3 119.9
C2 C3 H3 119.9
C6 C13 C7 122.9(5)
C6 C13 C14 119.3(5)
C7 C13 C14 117.8(5)
C2 C1 C12 122.1(6)
C2 C1 H1 118.9
C12 C1 H1 118.9
C10 C9 C8 117.8(6)
C10 C9 C15 121.6(6)
C8 C9 C15 120.5(6)
C11 C14 C10 124.9(5)
C11 C14 C13 116.0(5)
C10 C14 C13 119.1(5)
C11 C12 N1 119.2(5)
C11 C12 C1 124.0(5)
N1 C12 C1 116.8(5)
C1 C2 C3 119.5(6)
C1 C2 H2 120.2
C3 C2 H2 120.2
C9 C10 C14 122.2(5)
C9 C10 H10 118.9
C14 C10 H10 118.9
C12 C11 C14 123.2(5)
C12 C11 H11 118.4
C14 C11 H11 118.4
C9 C15 H15A 109.5
C9 C15 H15B 109.5
H15A C15 H15B 109.5
C9 C15 H15C 109.5
H15A C15 H15C 109.5
H15B C15 H15C 109.5
H2O O1 H1O 90(10)

loop_
_geom_bond_atom_site_label_1
_geom_bond_atom_site_label_2
_geom_bond_distance
N1 C6 1.351(7)
N1 C12 1.390(6)
N1 C4 1.409(7)
C7 C8 1.341(9)
C7 C13 1.423(8)
C7 H7 0.9300
C6 C13 1.357(8)
C6 H6 0.9300
C8 C9 1.425(9)
C8 H8 0.9300
C4 C3 1.333(8)
C4 H4 0.9300
C3 C2 1.413(9)
C3 H3 0.9300
C13 C14 1.445(7)
C1 C2 1.342(8)
C1 C12 1.428(8)
C1 H1 0.9300
C9 C10 1.362(8)
C9 C15 1.511(9)
C14 C11 1.384(7)
C14 C10 1.400(8)
C12 C11 1.372(8)
C2 H2 0.9300
C10 H10 0.9300
C11 H11 0.9300
C15 H15A 0.9600
C15 H15B 0.9600
C15 H15C 0.9600
O1 H2O 0.85(2)
O1 H1O 0.86(2)
